data_4135309
loop_
_publ_author_name
'Atilgan, Ahmet'
'Cetin, M. Mustafa'
'Yu, Jierui'
'Beldjoudi, Yassine'
'Liu, Jian'
'Stern, Charlotte L.'
'Cetin, Furkan M.'
'Islamoglu, Timur'
'Farha, Omar K.'
'Deria, Pravas'
'Stoddart, J. Fraser'
'Hupp, Joseph T.'

_publ_section_title
;
 Post-Synthetically Elaborated BODIPY-based Porous Organic Polymers (POPs)
 for Photochemical Detoxification of a Sulfur Mustard Simulant.
;
_journal_name_full 'Journal of the American Chemical Society'
_journal_paper_doi 10.1021/jacs.0c07784
_journal_year 2020
_chemical_formula_moiety 'C25 H30 B Br I2 N2 O3, C2 H7 O S'
_chemical_formula_sum 'C27 H37 B Br I2 N2 O4 S'
_chemical_formula_weight 830.16
_space_group_crystal_system monoclinic
_space_group_IT_number 14
_space_group_name_Hall '-P 2ybc'
_space_group_name_H-M_alt 'P 1 21/c 1'
_atom_sites_solution_hydrogens geom
_atom_sites_solution_primary heavy
_audit_creation_date 2019-01-22
_audit_creation_method
;
Olex2 1.2
(compiled 2018.05.29 svn.r3508 for OlexSys, GUI svn.r5506)
;
_cell_angle_alpha 90
_cell_angle_beta 109.352(6)
_cell_angle_gamma 90
_cell_formula_units_Z 4
_cell_length_a 13.8415(12)
_cell_length_b 15.1909(13)
_cell_length_c 16.2100(14)
_cell_measurement_reflns_used 9865
_cell_measurement_temperature 99.97
_cell_measurement_theta_max 64.020
_cell_measurement_theta_min 2.909
_cell_volume 3215.8(5)
_computing_cell_refinement 'SAINT V8.34A (Bruker, 2017)'
_computing_data_collection 'APEX2 V2017.3 (Bruker, 2017)'
_computing_data_reduction 'SAINT V8.38A (?, 2016)'
_computing_molecular_graphics 'Olex2 (Dolomanov et al., 2009)'
_computing_publication_material 'Olex2 (Dolomanov et al., 2009)'
_computing_structure_refinement 'XL (Sheldrick, 2008)'
_computing_structure_solution 'XS (Sheldrick, 2008)'
_diffrn_ambient_temperature 99.97
_diffrn_detector_area_resol_mean 8
_diffrn_measured_fraction_theta_full 0.998
_diffrn_measured_fraction_theta_max 0.998
_diffrn_measurement_device_type 'Bruker Kappa APEX CCD area detector'
_diffrn_measurement_method '\w and \f scans'
_diffrn_radiation_monochromator 'MX optics'
_diffrn_radiation_type CuK\a
_diffrn_radiation_wavelength 1.54178
_diffrn_reflns_av_R_equivalents 0.0964
_diffrn_reflns_av_unetI/netI 0.0601
_diffrn_reflns_Laue_measured_fraction_full 0.998
_diffrn_reflns_Laue_measured_fraction_max 0.998
_diffrn_reflns_limit_h_max 16
_diffrn_reflns_limit_h_min -15
_diffrn_reflns_limit_k_max 17
_diffrn_reflns_limit_k_min -17
_diffrn_reflns_limit_l_max 18
_diffrn_reflns_limit_l_min -14
_diffrn_reflns_number 37392
_diffrn_reflns_point_group_measured_fraction_full 0.998
_diffrn_reflns_point_group_measured_fraction_max 0.998
_diffrn_reflns_theta_full 64.016
_diffrn_reflns_theta_max 64.016
_diffrn_reflns_theta_min 3.384
_diffrn_source microsource
_exptl_absorpt_coefficient_mu 17.691
_exptl_absorpt_correction_T_max 0.7524
_exptl_absorpt_correction_T_min 0.5227
_exptl_absorpt_correction_type multi-scan
_exptl_absorpt_process_details
'SADABS-2016/2 (Bruker,2016/2) was used for absorption correction. wR2(int) was 0.1215 before and 0.0868 after correction. The Ratio of minimum to maximum transmission is 0.6947. The \l/2 correction factor is Not present.'
_exptl_crystal_colour pink
_exptl_crystal_colour_primary pink
_exptl_crystal_density_diffrn 1.715
_exptl_crystal_description plate
_exptl_crystal_F_000 1628
_exptl_crystal_recrystallization_method 'The material was recrystallised from --- by as supplied'
_exptl_crystal_size_max 0.253
_exptl_crystal_size_mid 0.249
_exptl_crystal_size_min 0.016
_refine_diff_density_max 2.078
_refine_diff_density_min -1.035
_refine_diff_density_rms 0.144
_refine_ls_extinction_method none
_refine_ls_goodness_of_fit_ref 1.027
_refine_ls_hydrogen_treatment constr
_refine_ls_matrix_type full
_refine_ls_number_parameters 352
_refine_ls_number_reflns 5323
_refine_ls_number_restraints 0
_refine_ls_restrained_S_all 1.027
_refine_ls_R_factor_all 0.0595
_refine_ls_R_factor_gt 0.0478
_refine_ls_shift/su_max 0.001
_refine_ls_shift/su_mean 0.000
_refine_ls_structure_factor_coef Fsqd
_refine_ls_weighting_details 'w=1/[\s^2^(Fo^2^)+(0.0659P)^2^+9.5791P] where P=(Fo^2^+2Fc^2^)/3'
_refine_ls_weighting_scheme calc
_refine_ls_wR_factor_gt 0.1202
_refine_ls_wR_factor_ref 0.1276
_reflns_Friedel_coverage 0.000
_reflns_number_gt 4410
_reflns_number_total 5323
_reflns_threshold_expression 'I > 2\s(I)'
_cod_data_source_file ja0c07784_si_003.cif
_cod_data_source_block cx1488
_cod_database_code 4135309
_shelx_shelxl_version_number 2017/1
_shelx_space_group_comment
;
The symmetry employed for this shelxl refinement is uniquely defined
by the following loop, which should always be used as a source of
symmetry information in preference to the above space-group names.
They are only intended as comments.
;
_olex2_refinement_description
;
1. Fixed Uiso
 At 1.2 times of:
  All C(H) groups, All C(H,H) groups
 At 1.5 times of:
  All C(H,H,H) groups, All O(H) groups
2.a Secondary CH2 refined with riding coordinates:
 C10(H10A,H10B), C11(H11A,H11B), C16(H16A,H16B), C18(H18A,H18B)
2.b Aromatic/amide H refined with riding coordinates:
 C21(H21), C22(H22), C24(H24), C25(H25)
2.c Idealised Me refined as rotating group:
 C12(H12A,H12B,H12C), C13(H13A,H13B,H13C), C14(H14A,H14B,H14C), C15(H15A,H15B,
 H15C), C17(H17A,H17B,H17C), C19(H19A,H19B,H19C), C26(H26A,H26B,H26C), C27(H27A,
 H27B,H27C)
2.d Idealised tetrahedral OH refined as rotating group:
 O4(H4)
;
_olex2_date_sample_data_collection 2019-01-18
_olex2_date_sample_submission 2019-01-17
_olex2_diffrn_ambient_temperature_device 'Oxford Cryosystems'
_olex2_exptl_crystal_mounting_method 'The crystal was mounted on a MITIGEN holder with Paratone oil'
_olex2_submission_original_sample_id cx1488
_olex2_submission_special_instructions 'No special instructions were received'

loop_
_space_group_symop_operation_xyz
'x, y, z'
'-x, y+1/2, -z+1/2'
'-x, -y, -z'
'x, -y-1/2, z-1/2'

loop_
_atom_site_label
_atom_site_type_symbol
_atom_site_fract_x
_atom_site_fract_y
_atom_site_fract_z
_atom_site_U_iso_or_equiv
_atom_site_adp_type
_atom_site_occupancy
_atom_site_site_symmetry_order
_atom_site_calc_flag
_atom_site_refinement_flags_posn
_atom_site_refinement_flags_adp
_atom_site_refinement_flags_occupancy
_atom_site_disorder_assembly
_atom_site_disorder_group
I1 I -0.19834(3) 0.41730(3) 0.48376(3) 0.03132(15) Uani 1 1 d . . . . .
I2 I 0.58343(3) 0.19702(3) 0.80545(3) 0.03859(17) Uani 1 1 d . . . . .
Br1 Br 0.28036(6) 0.63764(6) 1.00261(5) 0.0454(2) Uani 1 1 d . . . . .
O1 O -0.0445(5) 0.2834(4) 0.3677(4) 0.0566(16) Uani 1 1 d . . . . .
O2 O 0.1935(3) 0.2416(3) 0.4837(3) 0.0225(9) Uani 1 1 d . . . . .
O3 O 0.1473(3) 0.1356(3) 0.5652(3) 0.0254(10) Uani 1 1 d . . . . .
N1 N 0.0932(4) 0.2916(3) 0.5768(3) 0.0204(11) Uani 1 1 d . . . . .
N2 N 0.2762(4) 0.2472(4) 0.6464(3) 0.0229(11) Uani 1 1 d . . . . .
C1 C -0.0029(5) 0.3008(4) 0.5203(4) 0.0230(14) Uani 1 1 d . . . . .
C2 C -0.0495(4) 0.3740(4) 0.5450(4) 0.0196(13) Uani 1 1 d . . . . .
C3 C 0.0199(5) 0.4120(4) 0.6191(4) 0.0206(13) Uani 1 1 d . . . . .
C4 C 0.1106(5) 0.3587(4) 0.6400(4) 0.0187(13) Uani 1 1 d . . . . .
C5 C 0.2029(5) 0.3652(4) 0.7072(4) 0.0179(12) Uani 1 1 d . . . . .
C6 C 0.2859(5) 0.3097(4) 0.7121(4) 0.0203(13) Uani 1 1 d . . . . .
C7 C 0.3849(5) 0.3037(4) 0.7749(4) 0.0228(14) Uani 1 1 d . . . . .
C8 C 0.4338(5) 0.2383(5) 0.7442(4) 0.0240(14) Uani 1 1 d . . . . .
C9 C 0.3656(5) 0.2038(4) 0.6649(4) 0.0245(14) Uani 1 1 d . . . . .
C10 C -0.0473(5) 0.2416(5) 0.4439(4) 0.0311(16) Uani 1 1 d . . . . .
H10A H -0.007607 0.186083 0.452771 0.037 Uiso 1 1 calc R . . . .
H10B H -0.118909 0.226961 0.438144 0.037 Uiso 1 1 calc R . . . .
C11 C -0.0967(9) 0.2340(8) 0.2916(6) 0.073(3) Uani 1 1 d . . . . .
H11A H -0.170976 0.232884 0.282938 0.087 Uiso 1 1 calc R . . . .
H11B H -0.071293 0.172631 0.298570 0.087 Uiso 1 1 calc R . . . .
C12 C -0.0791(8) 0.2753(8) 0.2138(7) 0.066(3) Uani 1 1 d . . . . .
H12A H -0.124059 0.247584 0.160267 0.099 Uiso 1 1 calc GR . . . .
H12B H -0.007497 0.266818 0.217808 0.099 Uiso 1 1 calc GR . . . .
H12C H -0.094164 0.338383 0.212613 0.099 Uiso 1 1 calc GR . . . .
C13 C 0.0019(5) 0.4931(4) 0.6639(4) 0.0251(14) Uani 1 1 d . . . . .
H13A H 0.019564 0.481641 0.726696 0.038 Uiso 1 1 calc GR . . . .
H13B H -0.070415 0.509955 0.639692 0.038 Uiso 1 1 calc GR . . . .
H13C H 0.044640 0.541088 0.654830 0.038 Uiso 1 1 calc GR . . . .
C14 C 0.4317(5) 0.3545(5) 0.8586(4) 0.0346(17) Uani 1 1 d . . . . .
H14A H 0.450275 0.413650 0.845000 0.052 Uiso 1 1 calc GR . . . .
H14B H 0.493145 0.323834 0.895462 0.052 Uiso 1 1 calc GR . . . .
H14C H 0.382091 0.358928 0.889734 0.052 Uiso 1 1 calc GR . . . .
C15 C 0.3846(6) 0.1316(5) 0.6099(5) 0.0362(17) Uani 1 1 d . . . . .
H15A H 0.372187 0.074657 0.632891 0.054 Uiso 1 1 calc GR . . . .
H15B H 0.455785 0.134370 0.610947 0.054 Uiso 1 1 calc GR . . . .
H15C H 0.338427 0.138380 0.549577 0.054 Uiso 1 1 calc GR . . . .
C16 C 0.2124(6) 0.3296(5) 0.4656(4) 0.0311(15) Uani 1 1 d . . . . .
H16A H 0.274595 0.351587 0.511383 0.037 Uiso 1 1 calc R . . . .
H16B H 0.153982 0.367165 0.465484 0.037 Uiso 1 1 calc R . . . .
C17 C 0.2269(7) 0.3341(5) 0.3785(5) 0.0398(18) Uani 1 1 d . . . . .
H17A H 0.167313 0.308319 0.334043 0.060 Uiso 1 1 calc GR . . . .
H17B H 0.288638 0.301288 0.380591 0.060 Uiso 1 1 calc GR . . . .
H17C H 0.234386 0.395736 0.363773 0.060 Uiso 1 1 calc GR . . . .
C18 C 0.1286(8) 0.1017(5) 0.6401(5) 0.046(2) Uani 1 1 d . . . . .
H18A H 0.068470 0.131708 0.647264 0.055 Uiso 1 1 calc R . . . .
H18B H 0.188510 0.113734 0.692715 0.055 Uiso 1 1 calc R . . . .
C19 C 0.1098(9) 0.0066(6) 0.6320(6) 0.059(3) Uani 1 1 d . . . . .
H19A H 0.056140 -0.005996 0.576258 0.088 Uiso 1 1 calc GR . . . .
H19B H 0.087719 -0.013707 0.680310 0.088 Uiso 1 1 calc GR . . . .
H19C H 0.172906 -0.023921 0.634094 0.088 Uiso 1 1 calc GR . . . .
C20 C 0.2178(4) 0.4336(4) 0.7767(4) 0.0187(13) Uani 1 1 d . . . . .
C21 C 0.2688(5) 0.5109(4) 0.7740(4) 0.0270(15) Uani 1 1 d . . . . .
H21 H 0.292112 0.522400 0.726102 0.032 Uiso 1 1 calc R . . . .
C22 C 0.2862(6) 0.5718(5) 0.8406(5) 0.0311(16) Uani 1 1 d . . . . .
H22 H 0.321099 0.625225 0.838487 0.037 Uiso 1 1 calc R . . . .
C23 C 0.2527(5) 0.5548(5) 0.9101(4) 0.0268(15) Uani 1 1 d . . . . .
C24 C 0.2014(5) 0.4778(5) 0.9144(4) 0.0233(14) Uani 1 1 d . . . . .
H24 H 0.178629 0.466564 0.962554 0.028 Uiso 1 1 calc R . . . .
C25 C 0.1839(5) 0.4172(4) 0.8468(4) 0.0211(13) Uani 1 1 d . . . . .
H25 H 0.148360 0.364148 0.848562 0.025 Uiso 1 1 calc R . . . .
B1 B 0.1769(6) 0.2253(5) 0.5653(4) 0.0246(16) Uani 1 1 d . . . . .
S1 S 0.5185(2) 0.56626(19) 0.3760(2) 0.0685(7) Uani 1 1 d . . . . .
O4 O 0.5926(5) 0.5080(5) 0.4391(6) 0.080(2) Uani 1 1 d . . . . .
H4 H 0.566618 0.457798 0.437881 0.119 Uiso 1 1 calc GR . . . .
C26 C 0.3986(8) 0.5115(9) 0.3428(9) 0.083(4) Uani 1 1 d . . . . .
H26A H 0.379082 0.498186 0.394329 0.124 Uiso 1 1 calc GR . . . .
H26B H 0.403934 0.456597 0.312892 0.124 Uiso 1 1 calc GR . . . .
H26C H 0.346588 0.549456 0.302959 0.124 Uiso 1 1 calc GR . . . .
C27 C 0.4847(10) 0.6520(7) 0.4378(9) 0.081(3) Uani 1 1 d . . . . .
H27A H 0.543841 0.690590 0.463185 0.121 Uiso 1 1 calc GR . . . .
H27B H 0.464207 0.625731 0.484654 0.121 Uiso 1 1 calc GR . . . .
H27C H 0.427682 0.686344 0.399124 0.121 Uiso 1 1 calc GR . . . .

loop_
_atom_site_aniso_label
_atom_site_aniso_U_11
_atom_site_aniso_U_22
_atom_site_aniso_U_33
_atom_site_aniso_U_23
_atom_site_aniso_U_13
_atom_site_aniso_U_12
I1 0.0227(2) 0.0316(3) 0.0333(2) 0.00292(19) 0.00067(17) -0.00025(17)
I2 0.0289(2) 0.0474(3) 0.0342(3) -0.0114(2) 0.00332(18) 0.0147(2)
Br1 0.0492(5) 0.0522(6) 0.0395(4) -0.0292(4) 0.0210(4) -0.0127(4)
O1 0.063(4) 0.059(4) 0.040(3) -0.007(3) 0.007(3) -0.007(3)
O2 0.036(2) 0.018(2) 0.0138(19) -0.0027(17) 0.0100(17) 0.0020(19)
O3 0.039(3) 0.024(3) 0.017(2) 0.0007(19) 0.0127(19) 0.001(2)
N1 0.028(3) 0.019(3) 0.015(2) -0.006(2) 0.008(2) -0.002(2)
N2 0.031(3) 0.024(3) 0.015(2) -0.001(2) 0.009(2) 0.007(2)
C1 0.023(3) 0.027(4) 0.018(3) 0.002(3) 0.005(2) -0.002(3)
C2 0.015(3) 0.026(4) 0.014(3) 0.004(3) 0.000(2) 0.002(3)
C3 0.025(3) 0.022(3) 0.013(3) 0.002(2) 0.003(2) 0.001(3)
C4 0.028(3) 0.018(3) 0.014(3) 0.002(2) 0.012(2) -0.002(3)
C5 0.027(3) 0.015(3) 0.014(3) 0.004(2) 0.010(2) 0.000(2)
C6 0.026(3) 0.024(4) 0.013(3) 0.001(2) 0.008(2) 0.001(3)
C7 0.023(3) 0.030(4) 0.017(3) -0.002(3) 0.008(2) 0.002(3)
C8 0.020(3) 0.029(4) 0.020(3) 0.005(3) 0.002(2) 0.007(3)
C9 0.031(3) 0.028(4) 0.015(3) 0.001(3) 0.009(3) 0.004(3)
C10 0.035(4) 0.032(4) 0.021(3) -0.003(3) 0.002(3) 0.000(3)
C11 0.085(8) 0.085(8) 0.042(5) -0.015(5) 0.013(5) -0.018(6)
C12 0.073(7) 0.069(7) 0.055(6) -0.006(5) 0.020(5) 0.008(6)
C13 0.027(3) 0.028(4) 0.020(3) 0.000(3) 0.007(3) 0.009(3)
C14 0.026(3) 0.042(5) 0.028(3) -0.013(3) -0.002(3) 0.007(3)
C15 0.036(4) 0.043(5) 0.029(4) -0.010(3) 0.011(3) 0.011(3)
C16 0.045(4) 0.028(4) 0.023(3) -0.002(3) 0.015(3) 0.000(3)
C17 0.059(5) 0.034(4) 0.034(4) 0.003(3) 0.024(4) -0.003(4)
C18 0.082(6) 0.034(5) 0.038(4) -0.004(4) 0.041(4) -0.009(4)
C19 0.110(8) 0.037(5) 0.046(5) 0.003(4) 0.049(6) -0.013(5)
C20 0.019(3) 0.024(4) 0.013(3) 0.001(2) 0.006(2) 0.003(2)
C21 0.042(4) 0.023(4) 0.024(3) -0.007(3) 0.022(3) -0.011(3)
C22 0.040(4) 0.026(4) 0.033(4) -0.006(3) 0.020(3) -0.011(3)
C23 0.028(3) 0.033(4) 0.021(3) -0.011(3) 0.010(3) -0.002(3)
C24 0.028(3) 0.032(4) 0.013(3) -0.003(3) 0.011(2) 0.000(3)
C25 0.027(3) 0.020(3) 0.020(3) 0.006(3) 0.013(3) 0.000(3)
B1 0.027(4) 0.030(4) 0.017(3) -0.007(3) 0.008(3) 0.003(3)
S1 0.0560(14) 0.0636(17) 0.0871(18) 0.0074(14) 0.0252(13) 0.0010(12)
O4 0.050(4) 0.051(4) 0.122(7) -0.004(4) 0.007(4) 0.003(3)
C26 0.051(6) 0.096(10) 0.087(8) -0.014(7) 0.002(5) 0.002(6)
C27 0.083(8) 0.051(7) 0.108(9) -0.003(6) 0.032(7) 0.004(6)

loop_
_atom_type_symbol
_atom_type_description
_atom_type_scat_dispersion_real
_atom_type_scat_dispersion_imag
_atom_type_scat_source
C C 0.0181 0.0091 'International Tables Vol C Tables 4.2.6.8 and 6.1.1.4'
H H 0.0000 0.0000 'International Tables Vol C Tables 4.2.6.8 and 6.1.1.4'
B B 0.0090 0.0039 'International Tables Vol C Tables 4.2.6.8 and 6.1.1.4'
Br Br -0.6763 1.2805 'International Tables Vol C Tables 4.2.6.8 and 6.1.1.4'
I I -0.3257 6.8362 'International Tables Vol C Tables 4.2.6.8 and 6.1.1.4'
N N 0.0311 0.0180 'International Tables Vol C Tables 4.2.6.8 and 6.1.1.4'
O O 0.0492 0.0322 'International Tables Vol C Tables 4.2.6.8 and 6.1.1.4'
S S 0.3331 0.5567 'International Tables Vol C Tables 4.2.6.8 and 6.1.1.4'

loop_
_geom_angle_atom_site_label_1
_geom_angle_atom_site_label_2
_geom_angle_atom_site_label_3
_geom_angle
_geom_angle_site_symmetry_1
_geom_angle_site_symmetry_3
_geom_angle_publ_flag
C10 O1 C11 111.8(7) . . ?
C16 O2 B1 116.9(5) . . ?
C18 O3 B1 118.8(5) . . ?
C1 N1 C4 108.1(5) . . ?
C1 N1 B1 125.4(5) . . ?
C4 N1 B1 126.0(5) . . ?
C6 N2 B1 127.5(5) . . ?
C9 N2 C6 108.2(5) . . ?
C9 N2 B1 124.2(5) . . ?
N1 C1 C2 109.4(5) . . ?
N1 C1 C10 122.9(6) . . ?
C2 C1 C10 127.7(6) . . ?
C1 C2 I1 126.2(4) . . ?
C3 C2 I1 125.0(5) . . ?
C3 C2 C1 108.8(5) . . ?
C2 C3 C4 105.6(5) . . ?
C2 C3 C13 125.7(6) . . ?
C4 C3 C13 128.6(5) . . ?
N1 C4 C3 108.1(5) . . ?
C5 C4 N1 121.0(6) . . ?
C5 C4 C3 130.8(6) . . ?
C4 C5 C6 121.8(5) . . ?
C4 C5 C20 120.3(5) . . ?
C6 C5 C20 117.9(5) . . ?
N2 C6 C5 119.6(5) . . ?
N2 C6 C7 109.3(5) . . ?
C5 C6 C7 131.1(6) . . ?
C6 C7 C14 129.9(6) . . ?
C8 C7 C6 105.0(5) . . ?
C8 C7 C14 125.1(6) . . ?
C7 C8 I2 125.1(5) . . ?
C7 C8 C9 109.5(5) . . ?
C9 C8 I2 125.5(5) . . ?
N2 C9 C8 107.9(5) . . ?
N2 C9 C15 123.9(6) . . ?
C8 C9 C15 128.1(6) . . ?
O1 C10 C1 109.6(6) . . ?
O1 C11 C12 109.4(9) . . ?
O2 C16 C17 109.5(6) . . ?
O3 C18 C19 111.1(6) . . ?
C21 C20 C5 120.9(5) . . ?
C21 C20 C25 119.6(6) . . ?
C25 C20 C5 119.5(6) . . ?
C20 C21 C22 120.3(6) . . ?
C23 C22 C21 119.6(6) . . ?
C22 C23 Br1 119.1(5) . . ?
C22 C23 C24 121.2(6) . . ?
C24 C23 Br1 119.7(5) . . ?
C23 C24 C25 118.7(5) . . ?
C20 C25 C24 120.6(6) . . ?
O2 B1 N1 110.1(5) . . ?
O2 B1 N2 111.5(5) . . ?
O3 B1 O2 107.3(5) . . ?
O3 B1 N1 112.7(5) . . ?
O3 B1 N2 111.7(6) . . ?
N2 B1 N1 103.6(5) . . ?
O4 S1 C26 107.1(6) . . ?
O4 S1 C27 107.3(6) . . ?
C26 S1 C27 96.8(6) . . ?

loop_
_geom_bond_atom_site_label_1
_geom_bond_atom_site_label_2
_geom_bond_distance
_geom_bond_site_symmetry_2
_geom_bond_publ_flag
I1 C2 2.075(6) . ?
I2 C8 2.075(6) . ?
Br1 C23 1.897(6) . ?
O1 C10 1.401(9) . ?
O1 C11 1.420(11) . ?
O2 C16 1.411(8) . ?
O2 B1 1.438(8) . ?
O3 C18 1.418(8) . ?
O3 B1 1.423(9) . ?
N1 C1 1.349(8) . ?
N1 C4 1.409(8) . ?
N1 B1 1.591(9) . ?
N2 C6 1.399(8) . ?
N2 C9 1.346(8) . ?
N2 B1 1.590(9) . ?
C1 C2 1.408(9) . ?
C1 C10 1.489(9) . ?
C2 C3 1.392(9) . ?
C3 C4 1.436(9) . ?
C3 C13 1.493(9) . ?
C4 C5 1.380(9) . ?
C5 C6 1.406(9) . ?
C5 C20 1.496(9) . ?
C6 C7 1.414(9) . ?
C7 C8 1.384(9) . ?
C7 C14 1.507(9) . ?
C8 C9 1.419(9) . ?
C9 C15 1.491(9) . ?
C11 C12 1.498(15) . ?
C16 C17 1.491(9) . ?
C18 C19 1.465(11) . ?
C20 C21 1.379(9) . ?
C20 C25 1.389(8) . ?
C21 C22 1.381(10) . ?
C22 C23 1.378(9) . ?
C23 C24 1.381(10) . ?
C24 C25 1.389(9) . ?
S1 O4 1.479(8) . ?
S1 C26 1.772(12) . ?
S1 C27 1.796(12) . ?

loop_
_geom_torsion_atom_site_label_1
_geom_torsion_atom_site_label_2
_geom_torsion_atom_site_label_3
_geom_torsion_atom_site_label_4
_geom_torsion
_geom_torsion_site_symmetry_1
_geom_torsion_site_symmetry_2
_geom_torsion_site_symmetry_3
_geom_torsion_site_symmetry_4
_geom_torsion_publ_flag
I1 C2 C3 C4 177.7(4) . . . . ?
I1 C2 C3 C13 -4.0(9) . . . . ?
I2 C8 C9 N2 179.9(4) . . . . ?
I2 C8 C9 C15 0.9(10) . . . . ?
Br1 C23 C24 C25 -178.7(5) . . . . ?
N1 C1 C2 I1 -178.3(4) . . . . ?
N1 C1 C2 C3 0.3(7) . . . . ?
N1 C1 C10 O1 -101.2(7) . . . . ?
N1 C4 C5 C6 4.8(9) . . . . ?
N1 C4 C5 C20 -176.4(5) . . . . ?
N2 C6 C7 C8 1.3(7) . . . . ?
N2 C6 C7 C14 -178.1(7) . . . . ?
C1 N1 C4 C3 -1.0(6) . . . . ?
C1 N1 C4 C5 179.3(5) . . . . ?
C1 N1 B1 O2 56.9(8) . . . . ?
C1 N1 B1 O3 -62.9(8) . . . . ?
C1 N1 B1 N2 176.2(5) . . . . ?
C1 C2 C3 C4 -0.9(7) . . . . ?
C1 C2 C3 C13 177.4(6) . . . . ?
C2 C1 C10 O1 77.3(8) . . . . ?
C2 C3 C4 N1 1.1(6) . . . . ?
C2 C3 C4 C5 -179.2(6) . . . . ?
C3 C4 C5 C6 -174.8(6) . . . . ?
C3 C4 C5 C20 4.0(10) . . . . ?
C4 N1 C1 C2 0.4(7) . . . . ?
C4 N1 C1 C10 179.3(6) . . . . ?
C4 N1 B1 O2 -113.4(6) . . . . ?
C4 N1 B1 O3 126.8(6) . . . . ?
C4 N1 B1 N2 5.9(8) . . . . ?
C4 C5 C6 N2 1.3(9) . . . . ?
C4 C5 C6 C7 -178.6(6) . . . . ?
C4 C5 C20 C21 -99.8(7) . . . . ?
C4 C5 C20 C25 83.1(7) . . . . ?
C5 C6 C7 C8 -178.8(6) . . . . ?
C5 C6 C7 C14 1.8(12) . . . . ?
C5 C20 C21 C22 -177.0(6) . . . . ?
C5 C20 C25 C24 176.8(6) . . . . ?
C6 N2 C9 C8 0.6(7) . . . . ?
C6 N2 C9 C15 179.7(6) . . . . ?
C6 N2 B1 O2 118.8(6) . . . . ?
C6 N2 B1 O3 -121.1(6) . . . . ?
C6 N2 B1 N1 0.5(8) . . . . ?
C6 C5 C20 C21 79.0(8) . . . . ?
C6 C5 C20 C25 -98.1(7) . . . . ?
C6 C7 C8 I2 179.4(4) . . . . ?
C6 C7 C8 C9 -1.0(7) . . . . ?
C7 C8 C9 N2 0.3(8) . . . . ?
C7 C8 C9 C15 -178.8(7) . . . . ?
C9 N2 C6 C5 178.9(5) . . . . ?
C9 N2 C6 C7 -1.2(7) . . . . ?
C9 N2 B1 O2 -64.4(8) . . . . ?
C9 N2 B1 O3 55.7(8) . . . . ?
C9 N2 B1 N1 177.3(5) . . . . ?
C10 O1 C11 C12 -172.3(8) . . . . ?
C10 C1 C2 I1 3.0(10) . . . . ?
C10 C1 C2 C3 -178.5(6) . . . . ?
C11 O1 C10 C1 -173.1(8) . . . . ?
C13 C3 C4 N1 -177.1(6) . . . . ?
C13 C3 C4 C5 2.5(11) . . . . ?
C14 C7 C8 I2 -1.1(10) . . . . ?
C14 C7 C8 C9 178.5(7) . . . . ?
C16 O2 B1 O3 173.1(5) . . . . ?
C16 O2 B1 N1 50.1(7) . . . . ?
C16 O2 B1 N2 -64.3(7) . . . . ?
C18 O3 B1 O2 178.4(6) . . . . ?
C18 O3 B1 N1 -60.2(8) . . . . ?
C18 O3 B1 N2 55.9(8) . . . . ?
C20 C5 C6 N2 -177.5(5) . . . . ?
C20 C5 C6 C7 2.6(10) . . . . ?
C20 C21 C22 C23 0.3(11) . . . . ?
C21 C20 C25 C24 -0.4(9) . . . . ?
C21 C22 C23 Br1 178.3(6) . . . . ?
C21 C22 C23 C24 -0.3(11) . . . . ?
C22 C23 C24 C25 0.0(10) . . . . ?
C23 C24 C25 C20 0.4(9) . . . . ?
C25 C20 C21 C22 0.1(10) . . . . ?
B1 O2 C16 C17 -179.5(6) . . . . ?
B1 O3 C18 C19 -174.0(8) . . . . ?
B1 N1 C1 C2 -171.4(6) . . . . ?
B1 N1 C1 C10 7.4(10) . . . . ?
B1 N1 C4 C3 170.8(5) . . . . ?
B1 N1 C4 C5 -8.9(9) . . . . ?
B1 N2 C6 C5 -3.9(9) . . . . ?
B1 N2 C6 C7 176.0(6) . . . . ?
B1 N2 C9 C8 -176.8(6) . . . . ?
B1 N2 C9 C15 2.3(10) . . . . ?
